data_7042142
loop_
_publ_author_name
'Peng, Qingpo'
'Li, Shujun'
'Wang, Ruoya'
'Liu, Shuxia'
'Xie, Linhua'
'Zhai, Jianxin'
'Zhang, Jie'
'Zhao, Qianyi'
'Chen, Xuenian'

_publ_section_title
;
 Lanthanide derivatives of Ta/W mixed-addendum POMs as proton-conducting
 materials.
;
_journal_issue 13
_journal_name_full 'Dalton transactions (Cambridge, England : 2003)'
_journal_page_first 4157
_journal_page_last 4160
_journal_paper_doi 10.1039/c7dt00091j
_journal_volume 46
_journal_year 2017
_chemical_formula_sum 'H76 O100 P2 Pr3 Ta3 W15'
_chemical_formula_weight 5461.87
_space_group_crystal_system monoclinic
_space_group_IT_number 11
_space_group_name_Hall '-P 2yb'
_space_group_name_H-M_alt 'P 1 21/m 1'
_symmetry_space_group_name_Hall '-P 2yb'
_symmetry_space_group_name_H-M 'P 1 21/m 1'
_atom_sites_solution_hydrogens difmap
_audit_creation_method SHELXL-2014/7
_audit_update_record
;
2017-02-11 deposited with the CCDC.
2017-02-20 downloaded from the CCDC.
;
_cell_angle_alpha 90
_cell_angle_beta 108.847(2)
_cell_angle_gamma 90
_cell_formula_units_Z 2
_cell_length_a 14.2949(15)
_cell_length_b 19.000(2)
_cell_length_c 16.6852(18)
_cell_measurement_reflns_used 3443
_cell_measurement_temperature 296(2)
_cell_measurement_theta_max 27.391
_cell_measurement_theta_min 2.807
_cell_volume 4288.8(8)
_computing_cell_refinement 'Bruker SAINT'
_computing_data_collection 'Bruker APEX2'
_computing_data_reduction 'Bruker SAINT'
_computing_molecular_graphics Diamond
_computing_publication_material 'Bruker SHELXTL'
_computing_structure_refinement 'SHELXL-2014/7 (Sheldrick, 2014)'
_computing_structure_solution 'SHELXL-2014/7 (Sheldrick, 2014)'
_diffrn_ambient_temperature 296(2)
_diffrn_detector_area_resol_mean '100x100 microns'
_diffrn_measured_fraction_theta_full 0.967
_diffrn_measured_fraction_theta_max 0.967
_diffrn_measurement_device_type 'CCD area detector'
_diffrn_measurement_method 'phi and omega scans'
_diffrn_radiation_type MoK\a
_diffrn_radiation_wavelength 0.71073
_diffrn_reflns_av_R_equivalents 0.0591
_diffrn_reflns_av_unetI/netI 0.0839
_diffrn_reflns_Laue_measured_fraction_full 0.967
_diffrn_reflns_Laue_measured_fraction_max 0.967
_diffrn_reflns_limit_h_max 17
_diffrn_reflns_limit_h_min -10
_diffrn_reflns_limit_k_max 22
_diffrn_reflns_limit_k_min -22
_diffrn_reflns_limit_l_max 19
_diffrn_reflns_limit_l_min -17
_diffrn_reflns_number 18057
_diffrn_reflns_point_group_measured_fraction_full 0.967
_diffrn_reflns_point_group_measured_fraction_max 0.967
_diffrn_reflns_theta_full 25.098
_diffrn_reflns_theta_max 25.098
_diffrn_reflns_theta_min 1.290
_exptl_absorpt_coefficient_mu 25.668
_exptl_absorpt_correction_T_max 0.5131
_exptl_absorpt_correction_T_min 0.0346
_exptl_absorpt_correction_type multi-scan
_exptl_absorpt_process_details
'SADABS 2016/2 (Bruker, 2016) was used for absorption correction. R(int) was 0.1223 before and 0.0684 after correction. The Ratio of minimum to maximum transmission is 0.0674. The \l/2 correction factor is 0.0015.'
_exptl_crystal_colour green
_exptl_crystal_density_diffrn 4.230
_exptl_crystal_description plate
_exptl_crystal_F_000 4824
_exptl_crystal_size_max 0.400
_exptl_crystal_size_mid 0.380
_exptl_crystal_size_min 0.030
_refine_diff_density_max 4.774
_refine_diff_density_min -4.095
_refine_diff_density_rms 0.852
_refine_ls_extinction_method none
_refine_ls_goodness_of_fit_ref 1.042
_refine_ls_hydrogen_treatment constr
_refine_ls_matrix_type full
_refine_ls_number_parameters 485
_refine_ls_number_reflns 7634
_refine_ls_number_restraints 151
_refine_ls_restrained_S_all 1.035
_refine_ls_R_factor_all 0.0847
_refine_ls_R_factor_gt 0.0580
_refine_ls_shift/su_max 0.001
_refine_ls_shift/su_mean 0.000
_refine_ls_structure_factor_coef Fsqd
_refine_ls_weighting_details 'w=1/[\s^2^(Fo^2^)+(0.1126P)^2^] where P=(Fo^2^+2Fc^2^)/3'
_refine_ls_weighting_scheme calc
_refine_ls_wR_factor_gt 0.1567
_refine_ls_wR_factor_ref 0.1888
_reflns_Friedel_coverage 0.000
_reflns_number_gt 5569
_reflns_number_total 7634
_reflns_threshold_expression 'I > 2\s(I)'
_cod_data_source_file c7dt00091j2.cif
_cod_data_source_block 111222
_cod_depositor_comments 'Adding full bibliography for 7042142--7042145.cif.'
_cod_original_cell_volume 4288.7(8)
_cod_database_code 7042142
_shelx_shelxl_version_number 2014/7
_shelx_space_group_comment
;
The symmetry employed for this shelxl refinement is uniquely defined
by the following loop, which should always be used as a source of
symmetry information in preference to the above space-group names.
They are only intended as comments.
;
_shelx_estimated_absorpt_t_min 0.035
_shelx_estimated_absorpt_t_max 0.513

loop_
_space_group_symop_operation_xyz
'x, y, z'
'-x, y+1/2, -z'
'-x, -y, -z'
'x, -y-1/2, z'

loop_
_atom_site_label
_atom_site_type_symbol
_atom_site_fract_x
_atom_site_fract_y
_atom_site_fract_z
_atom_site_U_iso_or_equiv
_atom_site_adp_type
_atom_site_occupancy
_atom_site_site_symmetry_order
_atom_site_calc_flag
_atom_site_refinement_flags_posn
_atom_site_refinement_flags_adp
_atom_site_refinement_flags_occupancy
O1 O 0.9736(10) 0.4005(7) 0.2512(9) 0.028(3) Uani 1 1 d . . .
O2 O 0.6200(11) 0.3610(7) 0.2097(9) 0.030(3) Uani 1 1 d . . .
O3 O 0.7585(11) 0.4312(8) 0.3314(10) 0.039(4) Uani 1 1 d . . .
O4 O 0.9594(15) 0.2500 0.2511(13) 0.028(5) Uani 1 2 d S TU P
O5 O 0.9006(12) 0.5232(8) 0.3041(11) 0.045(4) Uani 1 1 d . U .
O6 O 1.1400(14) 0.2500 0.2595(13) 0.025(4) Uani 1 2 d S T P
O7 O 0.9552(11) 0.4015(7) 0.4016(9) 0.030(3) Uani 1 1 d . . .
O8 O 1.1684(11) 0.3941(7) 0.2570(10) 0.033(4) Uani 1 1 d . . .
O9 O 0.7774(11) 0.3192(7) 0.4329(10) 0.032(3) Uani 1 1 d . U .
O10 O 1.1006(11) 0.3336(7) 0.3732(10) 0.033(4) Uani 1 1 d . . .
O11 O 1.0240(11) 0.3274(7) 0.1359(10) 0.032(3) Uani 1 1 d . U .
O12 O 1.1339(12) 0.3958(8) 0.5316(10) 0.038(4) Uani 1 1 d . . .
O13 O 1.1125(15) 0.2500 0.4980(15) 0.033(5) Uani 1 2 d S TU P
O14 O 0.8339(12) 0.3357(8) -0.0850(11) 0.038(4) Uani 1 1 d . . .
O15 O 0.7410(12) 0.5231(8) 0.0400(11) 0.041(4) Uani 1 1 d . U .
O16 O 0.7848(11) 0.4395(7) 0.1788(9) 0.030(3) Uani 1 1 d . . .
O17 O 0.7022(10) 0.3154(7) 0.0827(8) 0.023(3) Uani 1 1 d . . .
O18 O 0.8456(13) 0.2500 0.0583(12) 0.021(4) Uani 1 2 d S T P
O19 O 0.5964(13) 0.3784(9) 0.3643(12) 0.049(5) Uani 1 1 d . . .
O20 O 0.6509(16) 0.2500 0.3090(15) 0.035(5) Uani 1 2 d S TU P
O21 O 0.9383(14) 0.2500 0.3968(13) 0.027(4) Uani 1 2 d S TU P
O22 O 0.6735(12) 0.2500 -0.0541(11) 0.017(4) Uani 1 2 d S T P
O24 O 0.6011(11) 0.4315(7) 0.0664(10) 0.033(4) Uani 1 1 d . . .
O25 O 0.5368(15) 0.2500 0.1172(15) 0.034(5) Uani 1 2 d S T P
O26 O 0.4375(11) 0.3790(8) 0.0933(11) 0.039(4) Uani 1 1 d . . .
O29 O 0.6884(11) 0.4016(8) -0.2310(11) 0.038(4) Uani 1 1 d . U .
O30 O 0.6874(10) 0.4035(7) -0.0574(10) 0.031(3) Uani 1 1 d . U .
O31 O 0.7079(17) 0.2500 -0.2025(16) 0.040(5) Uani 1 2 d S TU P
O33 O 0.9608(12) 0.3217(8) 0.5302(11) 0.038(4) Uani 1 1 d . U .
O34 O 0.9886(14) 0.2500 -0.0009(13) 0.029(5) Uani 1 2 d S T P
O35 O 0.5484(11) 0.3233(7) -0.1741(10) 0.034(3) Uani 1 1 d . U .
O36 O 0.8632(11) 0.4012(7) 0.0619(10) 0.032(3) Uani 1 1 d . U .
O41 O 0.5063(10) 0.3197(7) -0.0228(9) 0.028(3) Uani 1 1 d . . .
O42 O 1.0143(12) 0.3958(9) -0.0105(12) 0.050(5) Uani 1 1 d . . .
O43 O 0.8153(10) 0.3153(7) 0.2774(9) 0.031(3) Uani 1 1 d . . .
O44 O 0.823(2) 0.2500 0.5916(19) 0.058(7) Uani 1 2 d S TU P
O66 O 0.3723(15) 0.2500 -0.1706(13) 0.029(5) Uani 1 2 d S T P
O1W O 0.56312(2) 0.52081(2) -0.22110(2) 0.085(8) Uani 1 1 d . . .
H1WA H 0.5301 0.4828 -0.2285 0.127 Uiso 1 1 d R U .
H1WB H 0.5247 0.5548 -0.2428 0.127 Uiso 1 1 d R U .
O2W O 0.79043(2) 0.52764(2) -0.13960(2) 0.087(7) Uani 1 1 d R U .
H2WA H 0.8521 0.5295 -0.1318 0.131 Uiso 1 1 d R U .
H2WB H 0.7783 0.4933 -0.1118 0.131 Uiso 1 1 d R U .
O3W O 0.61889(2) 0.63315(2) -0.31499(2) 0.081(8) Uani 1 1 d R . .
H3WA H 0.6522 0.6604 -0.2757 0.121 Uiso 1 1 d R U .
H3WB H 0.5603 0.6298 -0.3133 0.121 Uiso 1 1 d R U .
O4W O 0.52710(2) 0.49904(2) -0.40642(2) 0.103(9) Uani 1 1 d R . .
H4WA H 0.5151 0.5348 -0.4388 0.154 Uiso 1 1 d R U .
H4WB H 0.4836 0.4959 -0.3818 0.154 Uiso 1 1 d R U .
O5W O 0.72368(2) 0.56564(2) -0.42537(2) 0.055(5) Uani 1 1 d R U .
H5WA H 0.7467 0.6070 -0.4138 0.083 Uiso 1 1 d R U .
H5WB H 0.6686 0.5674 -0.4650 0.083 Uiso 1 1 d R U .
O6W O 0.69201(2) 0.42046(2) -0.41339(2) 0.102(9) Uani 1 1 d R . .
H6WA H 0.6590 0.3845 -0.4083 0.153 Uiso 1 1 d R U .
H6WB H 0.7506 0.4081 -0.4091 0.153 Uiso 1 1 d R U .
O7W O 0.86359(2) 0.46083(2) -0.28899(2) 0.082(7) Uani 1 1 d R . .
H7WA H 0.8575 0.4360 -0.3328 0.123 Uiso 1 1 d R U .
H7WB H 0.8852 0.4353 -0.2450 0.123 Uiso 1 1 d R U .
O8W O 0.24993(2) 0.32019(2) -0.05728(2) 0.149(14) Uani 1 1 d R U .
H8WA H 0.2897 0.2959 -0.0182 0.224 Uiso 1 1 d R U .
H8WB H 0.1991 0.3302 -0.0437 0.224 Uiso 1 1 d R U .
O9W O 0.25817(2) 0.37907(2) -0.21755(2) 0.116(10) Uani 1 1 d R U .
H9WA H 0.2612 0.3834 -0.2674 0.173 Uiso 1 1 d R U .
H9WB H 0.3148 0.3870 -0.1817 0.173 Uiso 1 1 d R U .
O11W O 0.05913(2) 0.32611(2) -0.29104(2) 0.071(6) Uani 1 1 d R . .
H11A H 0.0048 0.3042 -0.3006 0.106 Uiso 1 1 d R U .
H11B H 0.0694 0.3340 -0.3376 0.106 Uiso 1 1 d R U .
O12W O 0.23641(2) 0.25000(2) -0.33593(2) 0.055(7) Uani 1 2 d R TU P
H12A H 0.2986 0.2500 -0.3261 0.083 Uiso 1 2 d R U P
H12B H 0.2114 0.2865 -0.3641 0.083 Uiso 0.5 1 d R U P
O13W O 0.05104(2) 0.25000(2) -0.15137(2) 0.25(3) Uani 1 2 d DR TU P
H13A H 0.0002 0.2500 -0.1954 0.369 Uiso 1 2 d R U P
H13B H 0.0505 0.2865 -0.1221 0.369 Uiso 0.5 1 d R U P
O15W O 0.44062(2) 0.44671(2) 0.85493(2) 0.070(6) Uani 1 1 d R . .
O16W O 0.34249(2) 0.46661(2) 0.59338(2) 0.081(7) Uani 1 1 d R . .
O17W O 0.39193(2) 0.34332(2) 0.66777(2) 0.082(7) Uani 1 1 d R . .
O18W O -0.00428(2) 0.49057(2) 0.86965(2) 0.130(11) Uani 1 1 d R U .
O19W O 0.60093(2) 0.75000(2) 0.78623(2) 0.136(16) Uani 1 2 d R TU P
O20W O 0.78925(2) 0.75000(2) 0.92409(2) 0.10(2) Uani 0.5 2 d R TU P
O22W O 0.32318(2) 0.25000(2) 0.41937(2) 0.17(2) Uani 1 2 d R TU P
O23W O 0.85658(2) 0.45611(2) 0.54058(2) 0.075(7) Uani 1 1 d R . .
P1 P 0.73360(2) 0.25000(2) 0.04575(2) 0.0239(17) Uani 1 2 d R T P
P2 P 0.87976(2) 0.25000(2) 0.29658(2) 0.0241(17) Uani 1 2 d R T P
Pr1 Pr 0.69792(2) 0.51079(2) -0.29467(2) 0.0357(3) Uani 1 1 d R . .
Pr2 Pr 0.20094(2) 0.25000(2) -0.19486(2) 0.0369(4) Uani 1 2 d DR T P
Ta1 Ta 0.68748(2) 0.33963(2) -0.15196(2) 0.0291(2) Uani 1 1 d R . .
Ta2 Ta 0.50112(2) 0.25000(2) -0.11440(2) 0.0272(3) Uani 1 2 d R T P
W1 W 1.05091(2) 0.34009(2) 0.46599(2) 0.0304(2) Uani 1 1 d R . .
W2 W 0.86115(2) 0.25000(2) 0.50055(2) 0.0349(3) Uani 1 2 d R T P
W3 W 0.68309(2) 0.34699(2) 0.32373(2) 0.0334(3) Uani 1 1 d R . .
W5 W 1.07387(2) 0.33775(2) 0.25111(2) 0.0273(2) Uani 1 1 d R . .
W6 W 0.93559(2) 0.33876(2) 0.01672(2) 0.0308(2) Uani 1 1 d R . .
W7 W 0.54558(2) 0.34615(2) 0.08981(2) 0.0296(2) Uani 1 1 d R . .
W8 W 0.73310(2) 0.43487(2) 0.05440(2) 0.0299(2) Uani 1 1 d R . .
W9 W 0.86915(2) 0.43578(2) 0.28977(2) 0.0308(3) Uani 1 1 d R . .

loop_
_atom_site_aniso_label
_atom_site_aniso_U_11
_atom_site_aniso_U_22
_atom_site_aniso_U_33
_atom_site_aniso_U_23
_atom_site_aniso_U_13
_atom_site_aniso_U_12
O1 0.034(8) 0.024(7) 0.022(9) 0.008(6) 0.004(7) 0.002(6)
O2 0.040(9) 0.037(8) 0.017(9) -0.004(6) 0.016(7) -0.008(6)
O3 0.038(9) 0.054(9) 0.025(10) -0.003(7) 0.012(8) 0.017(7)
O4 0.029(6) 0.029(6) 0.026(6) 0.000 0.008(4) 0.000
O5 0.049(8) 0.033(6) 0.045(8) 0.003(6) 0.003(6) 0.005(6)
O6 0.027(11) 0.026(9) 0.024(12) 0.000 0.010(9) 0.000
O7 0.041(9) 0.024(7) 0.018(8) -0.007(6) 0.002(7) 0.003(6)
O8 0.042(9) 0.039(8) 0.022(9) 0.001(6) 0.016(7) -0.004(7)
O9 0.035(5) 0.035(5) 0.027(5) -0.001(4) 0.010(4) -0.001(4)
O10 0.027(8) 0.035(8) 0.034(10) 0.003(6) 0.007(7) 0.007(6)
O11 0.035(5) 0.034(5) 0.027(5) 0.002(4) 0.011(4) 0.000(4)
O12 0.051(10) 0.039(8) 0.023(9) 0.009(7) 0.010(8) 0.000(7)
O13 0.027(6) 0.029(6) 0.041(7) 0.000 0.009(5) 0.000
O14 0.036(9) 0.051(9) 0.029(10) 0.001(7) 0.013(8) 0.007(7)
O15 0.042(4) 0.040(4) 0.040(4) 0.001(2) 0.012(2) 0.000(2)
O16 0.045(9) 0.032(7) 0.013(8) 0.005(6) 0.010(7) 0.010(6)
O17 0.030(8) 0.031(7) 0.008(8) -0.006(5) 0.008(6) 0.003(6)
O18 0.019(10) 0.034(10) 0.012(11) 0.000 0.007(8) 0.000
O19 0.039(10) 0.066(11) 0.055(13) 0.001(9) 0.033(10) 0.007(8)
O20 0.035(6) 0.039(6) 0.033(7) 0.000 0.012(5) 0.000
O21 0.028(6) 0.028(6) 0.026(6) 0.000 0.007(4) 0.000
O22 0.014(9) 0.032(9) 0.004(10) 0.000 -0.001(8) 0.000
O24 0.028(8) 0.034(7) 0.031(10) 0.005(6) 0.002(7) 0.014(6)
O25 0.021(11) 0.032(10) 0.055(17) 0.000 0.020(11) 0.000
O26 0.030(9) 0.043(9) 0.048(12) -0.003(7) 0.018(8) 0.005(7)
O29 0.039(4) 0.038(4) 0.038(4) 0.0001(10) 0.0124(15) -0.0002(10)
O30 0.030(5) 0.028(5) 0.032(5) 0.003(4) 0.004(4) 0.001(4)
O31 0.040(5) 0.040(5) 0.040(5) 0.000 0.0130(19) 0.000
O33 0.043(5) 0.042(5) 0.038(6) -0.006(4) 0.022(4) -0.008(4)
O34 0.020(11) 0.045(11) 0.019(12) 0.000 0.005(9) 0.000
O35 0.037(5) 0.035(5) 0.032(5) 0.000(4) 0.015(4) -0.002(4)
O36 0.032(5) 0.033(5) 0.030(5) 0.001(4) 0.010(4) -0.003(4)
O41 0.025(8) 0.040(8) 0.015(8) 0.012(6) 0.001(6) 0.001(6)
O42 0.029(9) 0.058(10) 0.055(13) 0.016(9) 0.003(9) -0.015(8)
O43 0.030(8) 0.037(8) 0.019(9) -0.003(6) -0.002(7) 0.004(6)
O44 0.058(7) 0.059(7) 0.058(7) 0.000 0.019(3) 0.000
O66 0.034(12) 0.028(10) 0.023(12) 0.000 0.006(10) 0.000
O1W 0.101(19) 0.064(13) 0.12(2) 0.004(13) 0.082(18) 0.005(12)
O2W 0.096(10) 0.090(10) 0.071(10) 0.007(8) 0.019(8) -0.029(8)
O3W 0.050(13) 0.047(11) 0.15(2) -0.005(12) 0.036(14) 0.004(9)
O4W 0.060(15) 0.17(3) 0.07(2) -0.037(18) 0.016(14) -0.016(16)
O5W 0.055(5) 0.055(5) 0.055(5) 0.001(2) 0.018(2) -0.001(2)
O6W 0.15(3) 0.086(17) 0.10(2) -0.019(15) 0.08(2) -0.004(17)
O7W 0.054(13) 0.077(14) 0.12(2) -0.005(14) 0.030(14) 0.020(11)
O8W 0.156(16) 0.150(16) 0.146(16) -0.008(9) 0.055(10) -0.010(9)
O9W 0.115(10) 0.115(10) 0.116(10) 0.000(2) 0.037(4) 0.000(2)
O11W 0.084(16) 0.083(14) 0.033(13) -0.004(10) 0.002(11) 0.011(12)
O12W 0.056(7) 0.055(7) 0.055(7) 0.000 0.018(3) 0.000
O13W 0.25(3) 0.25(3) 0.25(3) 0.000 0.079(10) 0.000
O15W 0.075(14) 0.041(10) 0.11(2) -0.014(11) 0.056(14) 0.000(9)
O16W 0.078(16) 0.089(16) 0.067(17) -0.026(13) 0.010(13) -0.001(12)
O17W 0.076(16) 0.096(18) 0.075(19) 0.013(13) 0.026(14) -0.011(12)
O18W 0.128(14) 0.128(14) 0.125(14) 0.014(9) 0.028(9) -0.016(9)
O19W 0.138(18) 0.133(18) 0.135(19) 0.000 0.042(11) 0.000
O20W 0.10(2) 0.10(2) 0.10(2) 0.000 0.031(7) 0.000
O22W 0.17(2) 0.17(2) 0.17(2) 0.000 0.050(12) 0.000
O23W 0.098(17) 0.059(12) 0.085(18) -0.001(11) 0.050(15) 0.016(11)
P1 0.026(4) 0.015(3) 0.030(5) 0.000 0.009(4) 0.000
P2 0.028(4) 0.026(3) 0.019(4) 0.000 0.008(3) 0.000
Pr1 0.0372(7) 0.0318(6) 0.0407(9) 0.0049(5) 0.0163(6) -0.0019(5)
Pr2 0.0327(10) 0.0449(10) 0.0322(11) 0.000 0.0090(9) 0.000
Ta1 0.0349(5) 0.0279(4) 0.0231(5) 0.0030(3) 0.0075(4) -0.0022(3)
Ta2 0.0294(7) 0.0273(6) 0.0231(7) 0.000 0.0061(6) 0.000
W1 0.0333(5) 0.0317(4) 0.0250(6) -0.0017(3) 0.0078(4) -0.0006(3)
W2 0.0323(7) 0.0479(7) 0.0251(8) 0.000 0.0101(6) 0.000
W3 0.0300(5) 0.0433(5) 0.0268(6) -0.0038(4) 0.0090(4) 0.0066(4)
W5 0.0289(5) 0.0277(4) 0.0253(5) 0.0003(3) 0.0087(4) -0.0035(3)
W6 0.0310(5) 0.0356(5) 0.0265(6) 0.0040(4) 0.0103(4) -0.0040(4)
W7 0.0296(5) 0.0308(4) 0.0277(6) -0.0027(3) 0.0081(4) 0.0038(3)
W8 0.0367(5) 0.0234(4) 0.0276(6) 0.0009(3) 0.0077(4) 0.0005(3)
W9 0.0362(5) 0.0252(4) 0.0285(6) -0.0029(3) 0.0069(4) 0.0033(3)

loop_
_atom_type_symbol
_atom_type_description
_atom_type_scat_dispersion_real
_atom_type_scat_dispersion_imag
_atom_type_scat_source
O O 0.0106 0.0060 'International Tables Vol C Tables 4.2.6.8 and 6.1.1.4'
Pr Pr -0.2180 2.8214 'International Tables Vol C Tables 4.2.6.8 and 6.1.1.4'
Ta Ta -0.7052 6.5227 'International Tables Vol C Tables 4.2.6.8 and 6.1.1.4'
W W -0.8490 6.8722 'International Tables Vol C Tables 4.2.6.8 and 6.1.1.4'
P P 0.1023 0.0942 'International Tables Vol C Tables 4.2.6.8 and 6.1.1.4'
H H 0.0000 0.0000 'International Tables Vol C Tables 4.2.6.8 and 6.1.1.4'

loop_
_geom_angle_atom_site_label_1
_geom_angle_atom_site_label_2
_geom_angle_atom_site_label_3
_geom_angle
_geom_angle_site_symmetry_1
_geom_angle_site_symmetry_3
W5 O1 W9 154.3(8) . .
W3 O2 W7 163.1(8) . .
W3 O3 W9 121.7(8) . .
P2 O4 W5 128.5(6) . 4_565
P2 O4 W5 128.5(6) . .
W5 O4 W5 91.1(7) 4_565 .
W5 O6 W5 122.7(10) 4_565 .
W1 O7 W9 150.3(8) . .
W5 O8 Pr1 167.3(8) . 3_765
W2 O9 W3 149.1(8) . .
W1 O10 W5 148.0(8) . .
W5 O11 W6 160.3(9) . .
W1 O13 W1 126.1(11) 4_565 .
W6 O14 Ta1 150.6(9) . .
W9 O16 W8 162.3(9) . .
P1 O17 W7 129.4(8) . .
P1 O17 W8 126.9(8) . .
W7 O17 W8 90.8(4) . .
P1 O18 W6 126.9(6) . .
P1 O18 W6 126.9(6) . 4_565
W6 O18 W6 91.4(6) . 4_565
W3 O20 W3 152.8(13) 4_565 .
P2 O21 W2 124.0(10) . .
P2 O21 W1 123.2(7) . .
W2 O21 W1 92.8(6) . .
P2 O21 W1 123.2(7) . 4_565
W2 O21 W1 92.8(6) . 4_565
W1 O21 W1 92.1(7) . 4_565
P1 O22 Ta2 125.5(10) . .
P1 O22 Ta1 124.6(5) . .
Ta2 O22 Ta1 90.8(5) . .
P1 O22 Ta1 124.6(5) . 4_565
Ta2 O22 Ta1 90.8(5) . 4_565
Ta1 O22 Ta1 89.8(6) . 4_565
W7 O24 W8 121.9(7) . .
W7 O25 W7 148.7(13) 4_565 .
Ta1 O29 Pr1 159.5(9) . .
W8 O30 Ta1 153.9(8) . .
Ta1 O31 Ta1 120.3(12) . 4_565
W2 O33 W1 123.5(8) . .
W6 O34 W6 124.0(10) . 4_565
Ta1 O35 Ta2 121.5(8) . .
W6 O36 W8 145.5(8) . .
W7 O41 Ta2 151.4(8) . .
P2 O43 W3 129.9(9) . .
P2 O43 W9 127.2(8) . .
W3 O43 W9 89.8(5) . .
Ta2 O66 Pr2 159.4(12) . .
O17 P1 O17 109.9(10) 4_565 .
O17 P1 O18 112.0(6) 4_565 .
O17 P1 O18 112.0(6) . .
O17 P1 O22 106.9(6) 4_565 .
O17 P1 O22 106.9(6) . .
O18 P1 O22 108.9(9) . .
O43 P2 O43 109.8(11) . 4_565
O43 P2 O4 112.8(7) . .
O43 P2 O4 112.8(7) 4_565 .
O43 P2 O21 107.2(7) . .
O43 P2 O21 107.2(7) 4_565 .
O4 P2 O21 106.8(10) . .
O29 Pr1 O2W 74.7(4) . .
O29 Pr1 O7W 80.9(4) . .
O2W Pr1 O7W 80.5 . .
O29 Pr1 O5W 142.3(4) . .
O2W Pr1 O5W 130.9 . .
O7W Pr1 O5W 78.0 . .
O29 Pr1 O8 131.3(5) . 3_765
O2W Pr1 O8 63.6(3) . 3_765
O7W Pr1 O8 68.8(3) . 3_765
O5W Pr1 O8 67.5(3) . 3_765
O29 Pr1 O4W 94.1(4) . .
O2W Pr1 O4W 145.2 . .
O7W Pr1 O4W 131.1 . .
O5W Pr1 O4W 77.3 . .
O8 Pr1 O4W 134.6(3) 3_765 .
O29 Pr1 O3W 140.6(4) . .
O2W Pr1 O3W 94.8 . .
O7W Pr1 O3W 135.7 . .
O5W Pr1 O3W 72.2 . .
O8 Pr1 O3W 69.7(3) 3_765 .
O4W Pr1 O3W 72.9 . .
O29 Pr1 O6W 76.7(4) . .
O2W Pr1 O6W 138.0 . .
O7W Pr1 O6W 65.2 . .
O5W Pr1 O6W 66.2 . .
O8 Pr1 O6W 119.4(3) 3_765 .
O4W Pr1 O6W 66.4 . .
O3W Pr1 O6W 126.4 . .
O29 Pr1 O1W 72.1(4) . .
O2W Pr1 O1W 74.3 . .
O7W Pr1 O1W 146.9 . .
O5W Pr1 O1W 135.0 . .
O8 Pr1 O1W 116.1(3) 3_765 .
O4W Pr1 O1W 70.9 . .
O3W Pr1 O1W 68.5 . .
O6W Pr1 O1W 124.1 . .
O66 Pr2 O13W 154.5(5) . .
O66 Pr2 O8W 83.0(4) . .
O13W Pr2 O8W 75.4 . .
O66 Pr2 O8W 83.0(4) . 4_565
O13W Pr2 O8W 75.4 . 4_565
O8W Pr2 O8W 63.1 . 4_565
O66 Pr2 O12W 69.7(5) . .
O13W Pr2 O12W 135.8 . .
O8W Pr2 O12W 138.5 . .
O8W Pr2 O12W 138.5 4_565 .
O66 Pr2 O11W 132.2(3) . .
O13W Pr2 O11W 66.6 . .
O8W Pr2 O11W 101.5 . .
O8W Pr2 O11W 141.7 4_565 .
O12W Pr2 O11W 77.2 . .
O66 Pr2 O11W 132.2(3) . 4_565
O13W Pr2 O11W 66.6 . 4_565
O8W Pr2 O11W 141.7 . 4_565
O8W Pr2 O11W 101.5 4_565 4_565
O12W Pr2 O11W 77.2 . 4_565
O11W Pr2 O11W 68.1 . 4_565
O66 Pr2 O9W 70.85(10) . .
O13W Pr2 O9W 112.2 . .
O8W Pr2 O9W 68.7 . .
O8W Pr2 O9W 127.2 4_565 .
O12W Pr2 O9W 73.0 . .
O11W Pr2 O9W 67.0 . .
O11W Pr2 O9W 130.2 4_565 .
O66 Pr2 O9W 70.85(10) . 4_565
O13W Pr2 O9W 112.2 . 4_565
O8W Pr2 O9W 127.2 . 4_565
O8W Pr2 O9W 68.7 4_565 4_565
O12W Pr2 O9W 73.0 . 4_565
O11W Pr2 O9W 130.2 . 4_565
O11W Pr2 O9W 67.0 4_565 4_565
O9W Pr2 O9W 135.4 . 4_565
O29 Ta1 O35 102.7(7) . .
O29 Ta1 O31 102.6(8) . .
O35 Ta1 O31 93.7(8) . .
O29 Ta1 O30 100.8(6) . .
O35 Ta1 O30 89.1(6) . .
O31 Ta1 O30 155.1(8) . .
O29 Ta1 O14 100.4(7) . .
O35 Ta1 O14 156.3(7) . .
O31 Ta1 O14 86.2(8) . .
O30 Ta1 O14 81.4(6) . .
O29 Ta1 O22 174.7(6) . .
O35 Ta1 O22 73.1(6) . .
O31 Ta1 O22 74.6(7) . .
O30 Ta1 O22 82.7(5) . .
O14 Ta1 O22 84.1(6) . .
O66 Ta2 O35 101.6(7) . .
O66 Ta2 O35 101.6(7) . 4_565
O35 Ta2 O35 90.8(9) . 4_565
O66 Ta2 O41 100.3(6) . 4_565
O35 Ta2 O41 157.6(6) . 4_565
O35 Ta2 O41 89.1(6) 4_565 4_565
O66 Ta2 O41 100.3(6) . .
O35 Ta2 O41 89.1(6) . .
O35 Ta2 O41 157.6(6) 4_565 .
O41 Ta2 O41 82.6(8) 4_565 .
O66 Ta2 O22 174.0(8) . .
O35 Ta2 O22 74.3(5) . .
O35 Ta2 O22 74.3(5) 4_565 .
O41 Ta2 O22 84.1(5) 4_565 .
O41 Ta2 O22 84.1(5) . .
O12 W1 O7 102.3(6) . .
O12 W1 O10 101.4(7) . .
O7 W1 O10 88.3(6) . .
O12 W1 O13 102.3(8) . .
O7 W1 O13 155.3(7) . .
O10 W1 O13 84.9(8) . .
O12 W1 O33 101.8(7) . .
O7 W1 O33 86.3(7) . .
O10 W1 O33 156.8(7) . .
O13 W1 O33 90.7(8) . .
O12 W1 O21 169.6(7) . .
O7 W1 O21 85.1(5) . .
O10 W1 O21 86.0(7) . .
O13 W1 O21 70.8(6) . .
O33 W1 O21 71.0(7) . .
O44 W2 O9 101.7(8) . .
O44 W2 O9 101.7(8) . 4_565
O9 W2 O9 88.3(9) . 4_565
O44 W2 O33 100.7(8) . 4_565
O9 W2 O33 157.5(7) . 4_565
O9 W2 O33 86.2(7) 4_565 4_565
O44 W2 O33 100.7(8) . .
O9 W2 O33 86.2(7) . .
O9 W2 O33 157.5(7) 4_565 .
O33 W2 O33 90.6(10) 4_565 .
O44 W2 O21 170.3(10) . .
O9 W2 O21 85.2(6) . .
O9 W2 O21 85.2(6) 4_565 .
O33 W2 O21 72.6(6) 4_565 .
O33 W2 O21 72.6(6) . .
O19 W3 O2 100.6(8) . .
O19 W3 O20 102.4(9) . .
O2 W3 O20 89.4(8) . .
O19 W3 O3 98.5(8) . .
O2 W3 O3 91.5(7) . .
O20 W3 O3 158.6(8) . .
O19 W3 O9 95.5(8) . .
O2 W3 O9 163.8(6) . .
O20 W3 O9 85.6(8) . .
O3 W3 O9 87.7(6) . .
O19 W3 O43 172.7(7) . .
O2 W3 O43 82.8(6) . .
O20 W3 O43 84.0(7) . .
O3 W3 O43 74.9(6) . .
O9 W3 O43 81.4(6) . .
O8 W5 O11 99.2(7) . .
O8 W5 O1 101.2(6) . .
O11 W5 O1 91.8(6) . .
O8 W5 O6 100.4(7) . .
O11 W5 O6 89.9(8) . .
O1 W5 O6 157.8(7) . .
O8 W5 O10 94.6(7) . .
O11 W5 O10 166.1(6) . .
O1 W5 O10 85.2(6) . .
O6 W5 O10 87.9(7) . .
O8 W5 O4 172.8(6) . .
O11 W5 O4 83.6(7) . .
O1 W5 O4 85.3(6) . .
O6 W5 O4 72.9(6) . .
O10 W5 O4 82.6(7) . .
O42 W6 O14 99.5(8) . .
O42 W6 O36 101.4(8) . .
O14 W6 O36 90.9(7) . .
O42 W6 O34 100.9(8) . .
O14 W6 O34 93.7(8) . .
O36 W6 O34 156.1(7) . .
O42 W6 O11 94.2(7) . .
O14 W6 O11 166.3(6) . .
O36 W6 O11 85.6(6) . .
O34 W6 O11 84.4(7) . .
O42 W6 O18 172.4(7) . .
O14 W6 O18 84.5(7) . .
O36 W6 O18 84.9(5) . .
O34 W6 O18 72.2(6) . .
O11 W6 O18 81.9(6) . .
O26 W7 O41 98.9(7) . .
O26 W7 O25 102.5(8) . .
O41 W7 O25 87.8(8) . .
O26 W7 O24 98.0(7) . .
O41 W7 O24 91.9(6) . .
O25 W7 O24 159.3(7) . .
O26 W7 O2 96.5(7) . .
O41 W7 O2 164.5(6) . .
O25 W7 O2 87.1(8) . .
O24 W7 O2 87.8(6) . .
O26 W7 O17 172.6(6) . .
O41 W7 O17 82.1(5) . .
O25 W7 O17 84.9(7) . .
O24 W7 O17 74.6(5) . .
O2 W7 O17 82.9(5) . .
O15 W8 O30 101.1(7) . .
O15 W8 O36 103.2(7) . .
O30 W8 O36 88.8(6) . .
O15 W8 O24 99.0(7) . .
O30 W8 O24 93.1(6) . .
O36 W8 O24 156.9(6) . .
O15 W8 O16 94.9(7) . .
O30 W8 O16 163.9(5) . .
O36 W8 O16 85.4(6) . .
O24 W8 O16 86.6(6) . .
O15 W8 O17 171.4(6) . .
O30 W8 O17 82.3(5) . .
O36 W8 O17 84.7(5) . .
O24 W8 O17 72.7(5) . .
O16 W8 O17 82.2(5) . .
O5 W9 O16 99.2(7) . .
O5 W9 O3 101.7(8) . .
O16 W9 O3 91.0(7) . .
O5 W9 O1 100.7(7) . .
O16 W9 O1 90.2(6) . .
O3 W9 O1 157.1(6) . .
O5 W9 O7 97.6(7) . .
O16 W9 O7 163.0(5) . .
O3 W9 O7 88.7(6) . .
O1 W9 O7 83.6(6) . .
O5 W9 O43 174.7(7) . .
O16 W9 O43 82.1(6) . .
O3 W9 O43 73.2(6) . .
O1 W9 O43 84.3(5) . .
O7 W9 O43 81.5(5) . .

loop_
_geom_bond_atom_site_label_1
_geom_bond_atom_site_label_2
_geom_bond_distance
_geom_bond_site_symmetry_2
O1 W5 1.865(14) .
O1 W9 1.927(14) .
O2 W3 1.842(15) .
O2 W7 1.959(15) .
O3 W3 1.911(17) .
O3 W9 1.924(16) .
O4 P2 1.56(2) .
O4 W5 2.336(14) 4_565
O4 W5 2.336(14) .
O5 W9 1.718(15) .
O6 W5 1.899(9) 4_565
O6 W5 1.899(9) .
O7 W1 1.854(14) .
O7 W9 1.985(14) .
O8 W5 1.701(14) .
O8 Pr1 2.558(14) 3_765
O9 W2 1.888(15) .
O9 W3 1.956(15) .
O10 W1 1.904(16) .
O10 W5 1.949(16) .
O11 W5 1.832(16) .
O11 W6 1.993(16) .
O12 W1 1.699(16) .
O13 W1 1.920(9) 4_565
O13 W1 1.920(9) .
O14 W6 1.844(16) .
O14 Ta1 2.031(16) .
O15 W8 1.703(15) .
O16 W9 1.856(14) .
O16 W8 1.967(14) .
O17 P1 1.517(12) .
O17 W7 2.354(13) .
O17 W8 2.389(13) .
O18 P1 1.546(18) .
O18 W6 2.357(13) .
O18 W6 2.357(13) 4_565
O19 W3 1.701(16) .
O20 W3 1.896(5) 4_565
O20 W3 1.896(5) .
O21 P2 1.61(2) .
O21 W2 2.33(2) .
O21 W1 2.378(14) .
O21 W1 2.378(14) 4_565
O22 P1 1.608(17) .
O22 Ta2 2.342(17) .
O22 Ta1 2.412(13) .
O22 Ta1 2.412(13) 4_565
O24 W7 1.900(15) .
O24 W8 1.962(15) .
O25 W7 1.897(6) 4_565
O25 W7 1.897(6) .
O26 W7 1.685(15) .
O29 Ta1 1.771(16) .
O29 Pr1 2.355(15) .
O30 W8 1.863(15) .
O30 Ta1 1.992(15) .
O31 Ta1 1.963(12) .
O31 Ta1 1.963(12) 4_565
O33 W2 1.918(15) .
O33 W1 1.954(15) .
O34 W6 1.910(9) .
O34 W6 1.910(9) 4_565
O35 Ta1 1.927(15) .
O35 Ta2 1.954(15) .
O36 W6 1.885(15) .
O36 W8 1.932(15) .
O41 W7 1.848(15) .
O41 Ta2 2.006(15) .
O42 W6 1.725(15) .
O43 P2 1.517(14) .
O43 W3 2.340(15) .
O43 W9 2.403(14) .
O44 W2 1.77(3) .
O66 Ta2 1.78(2) .
O66 Pr2 2.35(2) .
O1W Pr1 2.6047 .
O2W Pr1 2.5170 .
O3W Pr1 2.5590 .
O4W Pr1 2.5588 .
O5W Pr1 2.5488 .
O6W Pr1 2.6016 .
O7W Pr1 2.5246 .
O8W Pr2 2.5494 .
O9W Pr2 2.6507 .
O11W Pr2 2.5834 .
O12W Pr2 2.5629 .
O13W Pr2 2.4744 .
P1 O17 1.517(12) 4_565
P2 O43 1.517(14) 4_565
Pr1 O8 2.558(14) 3_765
Pr2 O8W 2.5495 4_565
Pr2 O11W 2.5834 4_565
Pr2 O9W 2.6507 4_565
Ta2 O35 1.955(15) 4_565
Ta2 O41 2.006(15) 4_565
W2 O9 1.888(15) 4_565
W2 O33 1.918(15) 4_565
